data_2200989
loop_
_publ_author_name
'Pavlovi\'c, Gordana'
'Matijevi\'c Sosa, Julija'
'Viki\'c-Topi\'c, Dra\<zen'
'Leban, Ivan'

_publ_section_title
;
 <i>N</i>-(3-Chlorophenyl)-2-hydroxy-1-naphthaldimine at 200K
;
_journal_issue 3
_journal_name_full 'Acta Crystallographica Section E'
_journal_page_first o317
_journal_page_last o320
_journal_paper_doi 10.1107/S1600536802003057
_journal_volume 58
_journal_year 2002
_chemical_formula_iupac 'C17 H12 Cl N O'
_chemical_formula_moiety 'C17 H12 Cl N O'
_chemical_formula_sum 'C17 H12 Cl N O'
_chemical_formula_weight 281.73
_chemical_name_common N-(3-chlorophenyl)-2-hydroxy-1-naphthaldimine
_chemical_name_systematic
;
1-[(3-chlorophenylimino)methyl]-2-naphthol
;
_space_group_IT_number 15
_symmetry_cell_setting monoclinic
_symmetry_space_group_name_Hall '-C 2yc'
_symmetry_space_group_name_H-M 'C 1 2/c 1'
_atom_sites_solution_hydrogens mixed
_atom_sites_solution_primary direct
_atom_sites_solution_secondary difmap
_audit_creation_method SHELXL-97
_cell_angle_alpha 90.00
_cell_angle_beta 108.1330(10)
_cell_angle_gamma 90.00
_cell_formula_units_Z 8
_cell_length_a 30.7060(10)
_cell_length_b 4.78600(10)
_cell_length_c 18.9937(5)
_cell_measurement_reflns_used 2100
_cell_measurement_temperature 200(2)
_cell_measurement_theta_max 27.5
_cell_measurement_theta_min 1
_cell_volume 2652.67(13)
_computing_cell_refinement 'DENZO and COLLECT'
_computing_data_collection
;
DENZO and COLLECT (Otwinowski & Minor, 1997)
;
_computing_data_reduction 'DENZO and COLLECT'
_computing_molecular_graphics 'PLATON98 (Spek, 1998)'
_computing_publication_material SHELXL97
_computing_structure_refinement 'SHELXL97 (Sheldrick, 1997)'
_computing_structure_solution 'SHELXS97 (Sheldrick, 1997)'
_diffrn_ambient_temperature 200(2)
_diffrn_measured_fraction_theta_full .433
_diffrn_measured_fraction_theta_max .433
_diffrn_measurement_device_type 'Nonius KappaCCD area-detector'
_diffrn_measurement_method \w
_diffrn_radiation_monochromator graphite
_diffrn_radiation_source 'fine-focus sealed tube'
_diffrn_radiation_type MoK\a
_diffrn_radiation_wavelength .71073
_diffrn_reflns_av_R_equivalents .0196
_diffrn_reflns_av_sigmaI/netI .0332
_diffrn_reflns_limit_h_max 39
_diffrn_reflns_limit_h_min -39
_diffrn_reflns_limit_k_max 6
_diffrn_reflns_limit_k_min -4
_diffrn_reflns_limit_l_max 24
_diffrn_reflns_limit_l_min -24
_diffrn_reflns_number 4881
_diffrn_reflns_theta_full 27.47
_diffrn_reflns_theta_max 27.47
_diffrn_reflns_theta_min 4.19
_exptl_absorpt_coefficient_mu .281
_exptl_absorpt_correction_type none
_exptl_crystal_colour 'pale yellow'
_exptl_crystal_density_diffrn 1.411
_exptl_crystal_density_method 'not measured'
_exptl_crystal_description prism
_exptl_crystal_F_000 1168
_exptl_crystal_size_max .15
_exptl_crystal_size_mid .125
_exptl_crystal_size_min .075
_refine_diff_density_max .267
_refine_diff_density_min -.327
_refine_ls_extinction_method none
_refine_ls_goodness_of_fit_ref 1.037
_refine_ls_hydrogen_treatment mixed
_refine_ls_matrix_type full
_refine_ls_number_parameters 185
_refine_ls_number_reflns 2954
_refine_ls_number_restraints 0
_refine_ls_restrained_S_all 1.037
_refine_ls_R_factor_all .0550
_refine_ls_R_factor_gt .0411
_refine_ls_shift/su_max <0.001
_refine_ls_shift/su_mean <0.001
_refine_ls_structure_factor_coef Fsqd
_refine_ls_weighting_details 'calc w = 1/[\s^2^(Fo^2^)+(0.0456P)^2^+2.5286P] where P = (Fo^2^+2Fc^2^)/3'
_refine_ls_weighting_scheme calc
_refine_ls_wR_factor_gt .0996
_refine_ls_wR_factor_ref .1090
_reflns_number_gt 2387
_reflns_number_total 2954
_reflns_threshold_expression I>2\s(I)
_cod_data_source_file wn6083.cif
_cod_data_source_block I
_cod_depositor_comments
;
The following automatic conversions were performed:
'_symmetry_cell_setting' value 'Monoclinic' changed to 'monoclinic'
according to '/home/saulius/struct/CIF-dictionaries/cif_core.dic'
dictionary named 'cif_core.dic' version 2.4.1 from 2010-06-29.

Automatic conversion script
Id: cif_fix_enum 1527 2010-12-29 10:47:43Z saulius 

The following automatic conversions were performed:

'_symmetry_cell_setting' value 'Monoclinic' changed to 'monoclinic'
according to /home/saulius/struct/CIF-dictionaries/cif_core.dic
dictionary named 'cif_core.dic' version 2.4.1 from 2010-06-29.

Automatic conversion script
Id: cif_fix_values 1715 2011-07-08 13:25:40Z adriana 

The following automatic conversions were performed:

'_atom_sites_solution_hydrogens' value 'geom and difmap' was changed
to 'mixed'.

Automatic conversion script
Id: cif_fix_values 6452 2018-10-05 10:23:21Z andrius 
;
_cod_original_cell_volume 2652.69(10)
_cod_original_sg_symbol_H-M 'C 2/c'
_cod_database_code 2200989
_cod_database_fobs_code 2200989

loop_
_symmetry_equiv_pos_as_xyz
'x, y, z'
'-x, y, -z+1/2'
'x+1/2, y+1/2, z'
'-x+1/2, y+1/2, -z+1/2'
'-x, -y, -z'
'x, -y, z-1/2'
'-x+1/2, -y+1/2, -z'
'x+1/2, -y+1/2, z-1/2'

loop_
_atom_site_label
_atom_site_fract_x
_atom_site_fract_y
_atom_site_fract_z
_atom_site_U_iso_or_equiv
_atom_site_adp_type
_atom_site_calc_flag
_atom_site_refinement_flags
_atom_site_occupancy
_atom_site_disorder_assembly
_atom_site_disorder_group
_atom_site_type_symbol
Cl .051305(15) .00834(11) .33280(3) .04654(16) Uani d . 1 . . Cl
N .16582(4) -.6462(3) .51760(7) .0291(3) Uani d . 1 . . N
O .22618(4) -.8836(3) .62324(7) .0372(3) Uani d . 1 . . O
H1O .2107(10) -.761(6) .5793(16) .081(8) Uiso d . 1 . . H
C1 .14610(5) -.9921(3) .59314(8) .0256(3) Uani d . 1 . . C
C2 .19226(5) -1.0268(3) .63633(8) .0294(3) Uani d . 1 . . C
C3 .20416(6) -1.2183(4) .69631(9) .0337(4) Uani d . 1 . . C
H3 .2347 -1.2382 .7249 .040 Uiso calc R 1 . . H
C4 .17152(6) -1.3719(4) .71218(8) .0326(4) Uani d . 1 . . C
H4 .1801 -1.4956 .7519 .039 Uiso calc R 1 . . H
C5 .12425(5) -1.3499(3) .66975(8) .0292(3) Uani d . 1 . . C
C6 .09075(6) -1.5128(4) .68704(9) .0374(4) Uani d . 1 . . C
H6 .0995 -1.6348 .7271 .045 Uiso calc R 1 . . H
C7 .04554(6) -1.4947(4) .64600(11) .0420(4) Uani d . 1 . . C
H7 .0237 -1.6025 .6582 .050 Uiso calc R 1 . . H
C8 .03253(6) -1.3134(4) .58588(10) .0401(4) Uani d . 1 . . C
H8 .0018 -1.3028 .5575 .048 Uiso calc R 1 . . H
C9 .06425(6) -1.1492(4) .56758(9) .0337(4) Uani d . 1 . . C
H9 .0546 -1.0296 .5271 .040 Uiso calc R 1 . . H
C10 .11128(5) -1.1595(3) .60935(8) .0267(3) Uani d . 1 . . C
C11 .13468(5) -.7905(3) .53409(8) .0272(3) Uani d . 1 . . C
H11 .1041 -.7629 .5070 .033 Uiso calc R 1 . . H
C12 .15531(5) -.4443(3) .46049(8) .0268(3) Uani d . 1 . . C
C13 .11152(5) -.3371(3) .42633(8) .0282(3) Uani d . 1 . . C
H13 .0865 -.4036 .4391 .034 Uiso calc R 1 . . H
C14 .10589(5) -.1312(4) .37348(8) .0309(3) Uani d . 1 . . C
C15 .14197(6) -.0268(4) .35237(8) .0344(4) Uani d . 1 . . C
H15 .1373 .1134 .3169 .041 Uiso calc R 1 . . H
C16 .18526(6) -.1372(4) .38557(9) .0367(4) Uani d . 1 . . C
H16 .2100 -.0721 .3718 .044 Uiso calc R 1 . . H
C17 .19215(5) -.3441(4) .43925(9) .0330(4) Uani d . 1 . . C
H17 .2214 -.4162 .4611 .040 Uiso calc R 1 . . H

loop_
_atom_site_aniso_label
_atom_site_aniso_U_11
_atom_site_aniso_U_22
_atom_site_aniso_U_33
_atom_site_aniso_U_12
_atom_site_aniso_U_13
_atom_site_aniso_U_23
Cl .0363(2) .0489(3) .0485(3) .0010(2) .00465(18) .0167(2)
N .0303(6) .0289(7) .0287(6) -.0001(5) .0099(5) -.0025(5)
O .0248(5) .0429(7) .0415(6) .0008(5) .0069(5) .0028(6)
C1 .0276(7) .0258(7) .0225(6) .0021(6) .0068(5) -.0033(6)
C2 .0279(7) .0300(8) .0292(7) .0023(6) .0073(6) -.0053(6)
C3 .0302(8) .0365(9) .0290(7) .0078(7) .0018(6) -.0015(7)
C4 .0380(8) .0316(8) .0255(7) .0084(7) .0063(6) .0017(6)
C5 .0349(8) .0286(8) .0246(7) .0039(6) .0099(6) -.0021(6)
C6 .0459(9) .0352(9) .0326(8) .0013(8) .0144(7) .0056(7)
C7 .0398(9) .0408(10) .0487(10) -.0055(8) .0188(8) .0032(8)
C8 .0292(8) .0447(10) .0446(9) -.0015(8) .0088(7) .0016(8)
C9 .0306(8) .0354(9) .0337(8) .0023(7) .0081(6) .0042(7)
C10 .0288(7) .0262(7) .0253(7) .0031(6) .0088(6) -.0040(6)
C11 .0277(7) .0273(8) .0253(7) .0008(6) .0065(6) -.0035(6)
C12 .0301(7) .0261(7) .0245(7) -.0034(6) .0092(6) -.0057(6)
C13 .0297(7) .0284(8) .0275(7) -.0051(6) .0104(6) -.0027(6)
C14 .0331(8) .0317(8) .0259(7) -.0051(7) .0063(6) -.0035(6)
C15 .0441(9) .0333(9) .0262(7) -.0100(7) .0118(7) -.0020(6)
C16 .0386(9) .0416(10) .0347(8) -.0131(8) .0183(7) -.0060(7)
C17 .0293(7) .0368(9) .0343(8) -.0052(7) .0116(6) -.0061(7)

loop_
_atom_type_symbol
_atom_type_description
_atom_type_scat_dispersion_real
_atom_type_scat_dispersion_imag
_atom_type_scat_source
C C .0033 .0016 'International Tables Vol C Tables 4.2.6.8 and 6.1.1.4'
H H .0000 .0000 'International Tables Vol C Tables 4.2.6.8 and 6.1.1.4'
Cl Cl .1484 .1585 'International Tables Vol C Tables 4.2.6.8 and 6.1.1.4'
N N .0061 .0033 'International Tables Vol C Tables 4.2.6.8 and 6.1.1.4'
O O .0106 .0060 'International Tables Vol C Tables 4.2.6.8 and 6.1.1.4'

loop_
_geom_angle_atom_site_label_1
_geom_angle_atom_site_label_2
_geom_angle_atom_site_label_3
_geom_angle
_geom_angle_publ_flag
C11 N C12 122.77(13) yes
C2 O H1O 104.9(16) yes
C2 C1 C11 119.34(14) no
C2 C1 C10 119.22(14) no
C11 C1 C10 121.44(13) no
O C2 C1 122.26(14) no
O C2 C3 117.44(14) no
C1 C2 C3 120.30(14) no
C4 C3 C2 120.49(15) no
C4 C3 H3 119.8 no
C2 C3 H3 119.8 no
C3 C4 C5 121.91(15) no
C3 C4 H4 119.0 no
C5 C4 H4 119.0 no
C6 C5 C10 120.08(14) no
C6 C5 C4 121.03(14) no
C10 C5 C4 118.89(14) no
C7 C6 C5 121.18(16) no
C7 C6 H6 119.4 no
C5 C6 H6 119.4 no
C6 C7 C8 119.28(16) no
C6 C7 H7 120.4 no
C8 C7 H7 120.4 no
C9 C8 C7 121.22(16) no
C9 C8 H8 119.4 no
C7 C8 H8 119.4 no
C8 C9 C10 121.12(15) no
C8 C9 H9 119.4 no
C10 C9 H9 119.4 no
C9 C10 C5 117.09(14) no
C9 C10 C1 123.73(14) no
C5 C10 C1 119.17(13) no
N C11 C1 121.84(14) no
N C11 H11 119.1 no
C1 C11 H11 119.1 no
C13 C12 C17 119.22(14) no
C13 C12 N 124.39(13) no
C17 C12 N 116.37(14) no
C14 C13 C12 119.05(14) no
C14 C13 H13 120.5 no
C12 C13 H13 120.5 no
C13 C14 C15 122.59(15) no
C13 C14 Cl 118.78(12) no
C15 C14 Cl 118.62(13) no
C14 C15 C16 118.14(16) no
C14 C15 H15 120.9 no
C16 C15 H15 120.9 no
C15 C16 C17 120.71(15) no
C15 C16 H16 119.6 no
C17 C16 H16 119.6 no
C16 C17 C12 120.27(15) no
C16 C17 H17 119.9 no
C12 C17 H17 119.9 no

loop_
_geom_bond_atom_site_label_1
_geom_bond_atom_site_label_2
_geom_bond_site_symmetry_2
_geom_bond_distance
_geom_bond_publ_flag
Cl C14 . 1.7453(17) no
N C11 . 1.294(2) yes
N C12 . 1.413(2) yes
O C2 . 1.3330(19) yes
O H1O . 1.01(3) no
C1 C2 . 1.409(2) no
C1 C11 . 1.438(2) no
C1 C10 . 1.444(2) no
C2 C3 . 1.419(2) no
C3 C4 . 1.351(2) no
C3 H3 . .9300 no
C4 C5 . 1.428(2) no
C4 H4 . .9300 no
C5 C6 . 1.409(2) no
C5 C10 . 1.422(2) no
C6 C7 . 1.367(3) no
C6 H6 . .9300 no
C7 C8 . 1.390(3) no
C7 H7 . .9300 no
C8 C9 . 1.377(2) no
C8 H8 . .9300 no
C9 C10 . 1.416(2) no
C9 H9 . .9300 no
C11 H11 . .9300 no
C12 C13 . 1.396(2) no
C12 C17 . 1.399(2) no
C13 C14 . 1.379(2) no
C13 H13 . .9300 no
C14 C15 . 1.384(2) no
C15 C16 . 1.386(3) no
C15 H15 . .9300 no
C16 C17 . 1.389(3) no
C16 H16 . .9300 no
C17 H17 . .9300 no

loop_
_cod_related_entry_id
_cod_related_entry_database
_cod_related_entry_code
1 ChemSpider 30654653
